data_2204028
loop_
_publ_author_name
'Gueorguieva, Petia'
'Stanley, George G.'
'Fronczek, Frank R.'

_publ_section_title
;
 A mononuclear Rh^III^ tetraphosphine complex,
 [RhCl~2~(C~25~H~40~P~4~)]BF~4~&#x00B7;C~3~D~6~O, crystallized as a
 perdeuteroacetone solvate
;
_journal_issue 8
_journal_name_full 'Acta Crystallographica Section E'
_journal_page_first m1043
_journal_page_last m1045
_journal_paper_doi 10.1107/S1600536804015533
_journal_volume 60
_journal_year 2004
_chemical_formula_iupac '[Rh Cl2 (C25 H40 P4)] B F4, C3 H6 O'
_chemical_formula_moiety 'C25 H40 Cl2 P4 Rh 1+, B F4 1-, C3 H6 O'
_chemical_formula_sum 'C28 H46 B Cl2 F4 O P4 Rh'
_chemical_formula_weight 783.15
_chemical_name_systematic
;
(bis{[2-(diethylphosphino-
\kP)ethyl]phenylphosphino}methane)dichloro[]rhodium(III) tetrafluoroborate
acetone solvate
;
_space_group_IT_number 14
_symmetry_cell_setting monoclinic
_symmetry_space_group_name_Hall '-P 2yn'
_symmetry_space_group_name_H-M 'P 1 21/n 1'
_atom_sites_solution_hydrogens geom
_atom_sites_solution_primary direct
_atom_sites_solution_secondary difmap
_audit_creation_method SHELXL-97
_cell_angle_alpha 90
_cell_angle_beta 96.186(9)
_cell_angle_gamma 90
_cell_formula_units_Z 4
_cell_length_a 10.595(2)
_cell_length_b 14.750(3)
_cell_length_c 22.285(5)
_cell_measurement_reflns_used 7957
_cell_measurement_temperature 105
_cell_measurement_theta_max 28.7
_cell_measurement_theta_min 2.5
_cell_volume 3462.3(12)
_computing_cell_refinement 'HKL SCALEPACK (Otwinowski & Minor, 1997)'
_computing_data_collection 'COLLECT (Nonius, 2000)'
_computing_data_reduction 'HKL SCALEPACK and DENZO (Otwinowski & Minor 1997)'
_computing_molecular_graphics 'ORTEP-3 for Windows (Farrugia, 1997)'
_computing_publication_material SHELXL97
_computing_structure_refinement 'SHELXL97 (Sheldrick, 1997)'
_computing_structure_solution 'SIR97 (Altomare et al., 1999)'
_diffrn_ambient_temperature 105
_diffrn_measured_fraction_theta_full 0.990
_diffrn_measured_fraction_theta_max 0.990
_diffrn_measurement_device 'Nonius KappaCCD (with an Oxford Cryosystems Cryostream cooler)'
_diffrn_measurement_method '\w scans with \k offsets'
_diffrn_radiation_monochromator graphite
_diffrn_radiation_source 'fine-focus sealed tube'
_diffrn_radiation_type MoK\a
_diffrn_radiation_wavelength 0.71073
_diffrn_reflns_av_R_equivalents 0.027
_diffrn_reflns_av_sigmaI/netI 0.0460
_diffrn_reflns_limit_h_max 14
_diffrn_reflns_limit_h_min -14
_diffrn_reflns_limit_k_max 14
_diffrn_reflns_limit_k_min -19
_diffrn_reflns_limit_l_max 30
_diffrn_reflns_limit_l_min -30
_diffrn_reflns_number 29400
_diffrn_reflns_theta_full 28.7
_diffrn_reflns_theta_max 28.7
_diffrn_reflns_theta_min 2.7
_diffrn_standards_decay_% <2
_diffrn_standards_number 0
_exptl_absorpt_coefficient_mu 0.876
_exptl_absorpt_correction_T_max 0.900
_exptl_absorpt_correction_T_min 0.806
_exptl_absorpt_correction_type multi-scan
_exptl_absorpt_process_details '(HKL SCALEPACK; Otwinowski & Minor, 1997)'
_exptl_crystal_colour 'pale yellow'
_exptl_crystal_density_diffrn 1.502
_exptl_crystal_density_method 'not measured'
_exptl_crystal_description tablet
_exptl_crystal_F_000 1608
_exptl_crystal_size_max 0.28
_exptl_crystal_size_mid 0.23
_exptl_crystal_size_min 0.12
_refine_diff_density_max 0.55
_refine_diff_density_min -0.85
_refine_ls_extinction_coef 0.00030(10)
_refine_ls_extinction_expression Fc^*^=kFc[1+0.001xFc^2^\l^3^/sin(2\q)]^-1/4^
_refine_ls_extinction_method SHELXL97
_refine_ls_goodness_of_fit_ref 1.009
_refine_ls_hydrogen_treatment constr
_refine_ls_matrix_type full
_refine_ls_number_parameters 377
_refine_ls_number_reflns 8837
_refine_ls_number_restraints 0
_refine_ls_restrained_S_all 1.009
_refine_ls_R_factor_all 0.049
_refine_ls_R_factor_gt 0.031
_refine_ls_shift/su_max 0.001
_refine_ls_shift/su_mean 0.000
_refine_ls_structure_factor_coef Fsqd
_refine_ls_weighting_details 'calc w = 1/[\s^2^(Fo^2^)+(0.0196P)^2^+3.8331P] where P = (Fo^2^+2Fc^2^)/3'
_refine_ls_weighting_scheme calc
_refine_ls_wR_factor_gt 0.066
_refine_ls_wR_factor_ref 0.071
_reflns_number_gt 7230
_reflns_number_total 8837
_reflns_threshold_expression I>2\s(I)
_cod_data_source_file hb6060.cif
_cod_data_source_block I
_cod_original_sg_symbol_H-M 'P 21/n'
_cod_database_code 2204028
_cod_database_fobs_code 2204028

loop_
_symmetry_equiv_pos_as_xyz
'x, y, z'
'-x+1/2, y+1/2, -z+1/2'
'-x, -y, -z'
'x-1/2, -y-1/2, z-1/2'

loop_
_atom_site_label
_atom_site_fract_x
_atom_site_fract_y
_atom_site_fract_z
_atom_site_U_iso_or_equiv
_atom_site_adp_type
_atom_site_calc_flag
_atom_site_refinement_flags
_atom_site_occupancy
_atom_site_type_symbol
Rh1 0.240170(16) 0.276057(10) 0.328026(7) 0.01309(5) Uani d . 1 Rh
Cl1 0.23936(6) 0.42713(3) 0.28604(3) 0.02114(12) Uani d . 1 Cl
Cl2 0.37178(6) 0.31683(4) 0.42006(3) 0.02430(13) Uani d . 1 Cl
P1 0.05890(6) 0.30764(4) 0.37706(3) 0.01593(12) Uani d . 1 P
P2 0.09665(5) 0.21664(4) 0.25654(2) 0.01393(11) Uani d . 1 P
P3 0.24355(6) 0.12520(4) 0.34310(3) 0.01533(12) Uani d . 1 P
P4 0.42017(5) 0.24879(4) 0.27644(3) 0.01605(12) Uani d . 1 P
C1 -0.0752(2) 0.24567(15) 0.33734(10) 0.0206(5) Uani d . 1 C
H1A -0.0743 0.1820 0.3515 0.025 Uiso calc R 1 H
H1B -0.1561 0.2738 0.3461 0.025 Uiso calc R 1 H
C2 -0.0656(2) 0.24792(15) 0.26921(10) 0.0197(5) Uani d . 1 C
H2A -0.0857 0.3094 0.2532 0.024 Uiso calc R 1 H
H2B -0.1269 0.2047 0.2483 0.024 Uiso calc R 1 H
C3 0.1180(2) 0.09891(14) 0.28204(10) 0.0162(4) Uani d . 1 C
H3A 0.1476 0.0587 0.2508 0.019 Uiso calc R 1 H
H3B 0.0409 0.0734 0.2971 0.019 Uiso calc R 1 H
C4 0.3914(2) 0.07802(15) 0.32167(10) 0.0203(5) Uani d . 1 C
H4A 0.4595 0.0856 0.3553 0.024 Uiso calc R 1 H
H4B 0.3805 0.0124 0.3134 0.024 Uiso calc R 1 H
C5 0.4291(2) 0.12591(15) 0.26539(10) 0.0190(5) Uani d . 1 C
H5A 0.3711 0.1077 0.2296 0.023 Uiso calc R 1 H
H5B 0.5166 0.1085 0.2584 0.023 Uiso calc R 1 H
C6 0.0082(2) 0.42587(15) 0.37108(11) 0.0232(5) Uani d . 1 C
H6A 0.0041 0.4450 0.3283 0.028 Uiso calc R 1 H
H6B -0.0783 0.4309 0.3837 0.028 Uiso calc R 1 H
C7 0.0971(3) 0.49007(17) 0.40978(12) 0.0330(6) Uani d . 1 C
H7A 0.0901 0.4784 0.4526 0.049 Uiso calc R 1 H
H7B 0.0731 0.5530 0.4002 0.049 Uiso calc R 1 H
H7C 0.1848 0.4798 0.4013 0.049 Uiso calc R 1 H
C8 0.0593(2) 0.27648(17) 0.45602(10) 0.0257(5) Uani d . 1 C
H8A 0.0761 0.2106 0.4601 0.031 Uiso calc R 1 H
H8B 0.1300 0.3086 0.4798 0.031 Uiso calc R 1 H
C9 -0.0640(3) 0.29797(18) 0.48304(12) 0.0316(6) Uani d . 1 C
H9A -0.0806 0.3633 0.4802 0.047 Uiso calc R 1 H
H9B -0.0559 0.2794 0.5255 0.047 Uiso calc R 1 H
H9C -0.1344 0.2650 0.4607 0.047 Uiso calc R 1 H
C10 0.1082(2) 0.22870(14) 0.17672(10) 0.0169(4) Uani d . 1 C
C11 0.1516(2) 0.15987(16) 0.14130(10) 0.0210(5) Uani d . 1 C
H11 0.1716 0.1019 0.1582 0.025 Uiso calc R 1 H
C12 0.1652(2) 0.17682(18) 0.08114(11) 0.0264(5) Uani d . 1 C
H12 0.1943 0.1300 0.0568 0.032 Uiso calc R 1 H
C13 0.1370(3) 0.26139(19) 0.05619(11) 0.0306(6) Uani d . 1 C
H13 0.1473 0.2724 0.0150 0.037 Uiso calc R 1 H
C14 0.0938(3) 0.32980(17) 0.09130(11) 0.0276(5) Uani d . 1 C
H14 0.0746 0.3878 0.0741 0.033 Uiso calc R 1 H
C15 0.0785(2) 0.31410(15) 0.15130(10) 0.0217(5) Uani d . 1 C
H15 0.0480 0.3610 0.1752 0.026 Uiso calc R 1 H
C16 0.2169(2) 0.06644(15) 0.41155(10) 0.0188(5) Uani d . 1 C
C17 0.1281(2) -0.00322(15) 0.41166(11) 0.0231(5) Uani d . 1 C
H17 0.0752 -0.0178 0.3758 0.028 Uiso calc R 1 H
C18 0.1172(3) -0.05121(17) 0.46453(12) 0.0304(6) Uani d . 1 C
H18 0.0573 -0.0991 0.4645 0.036 Uiso calc R 1 H
C19 0.1926(3) -0.02993(18) 0.51694(12) 0.0329(6) Uani d . 1 C
H19 0.1843 -0.0629 0.5529 0.040 Uiso calc R 1 H
C20 0.2807(3) 0.03973(19) 0.51705(12) 0.0349(6) Uani d . 1 C
H20 0.3326 0.0543 0.5532 0.042 Uiso calc R 1 H
C21 0.2935(3) 0.08803(17) 0.46478(11) 0.0285(6) Uani d . 1 C
H21 0.3539 0.1356 0.4650 0.034 Uiso calc R 1 H
C22 0.5723(2) 0.27816(16) 0.31822(11) 0.0230(5) Uani d . 1 C
H22A 0.5743 0.2547 0.3599 0.028 Uiso calc R 1 H
H22B 0.6411 0.2479 0.2991 0.028 Uiso calc R 1 H
C23 0.5980(3) 0.38048(17) 0.32073(13) 0.0310(6) Uani d . 1 C
H23A 0.6087 0.4027 0.2801 0.047 Uiso calc R 1 H
H23B 0.6754 0.3925 0.3477 0.047 Uiso calc R 1 H
H23C 0.5262 0.4117 0.3359 0.047 Uiso calc R 1 H
C24 0.4268(2) 0.30015(16) 0.20244(10) 0.0220(5) Uani d . 1 C
H24A 0.3477 0.2849 0.1766 0.026 Uiso calc R 1 H
H24B 0.4295 0.3669 0.2072 0.026 Uiso calc R 1 H
C25 0.5403(3) 0.27054(18) 0.17007(12) 0.0304(6) Uani d . 1 C
H25A 0.6193 0.2874 0.1945 0.046 Uiso calc R 1 H
H25B 0.5365 0.3006 0.1307 0.046 Uiso calc R 1 H
H25C 0.5379 0.2047 0.1643 0.046 Uiso calc R 1 H
B1 0.7420(3) 0.01968(19) 0.30275(13) 0.0247(6) Uani d . 1 B
F1 0.86574(15) -0.00685(11) 0.32240(8) 0.0402(4) Uani d . 1 F
F2 0.69748(16) 0.07493(12) 0.34659(7) 0.0410(4) Uani d . 1 F
F3 0.74176(17) 0.06957(12) 0.25002(7) 0.0437(4) Uani d . 1 F
F4 0.66369(17) -0.05409(11) 0.29292(9) 0.0515(5) Uani d . 1 F
O1S 0.6663(3) 0.0553(3) 0.06315(14) 0.1278(18) Uani d . 1 O
C1S 0.7760(4) 0.0822(3) 0.06820(15) 0.0664(13) Uani d . 1 C
C2S 0.8077(4) 0.1746(3) 0.09012(17) 0.0735(13) Uani d . 1 C
H21S 0.7293 0.2089 0.0928 0.110 Uiso calc R 1 H
H22S 0.8588 0.2051 0.0620 0.110 Uiso calc R 1 H
H23S 0.8561 0.1714 0.1301 0.110 Uiso calc R 1 H
C3S 0.8818(5) 0.0261(2) 0.04886(16) 0.0765(15) Uani d . 1 C
H31S 0.8526 -0.0364 0.0417 0.115 Uiso calc R 1 H
H32S 0.9534 0.0267 0.0806 0.115 Uiso calc R 1 H
H33S 0.9089 0.0512 0.0116 0.115 Uiso calc R 1 H

loop_
_atom_site_aniso_label
_atom_site_aniso_U_11
_atom_site_aniso_U_22
_atom_site_aniso_U_33
_atom_site_aniso_U_12
_atom_site_aniso_U_13
_atom_site_aniso_U_23
Rh1 0.01270(9) 0.01110(8) 0.01553(9) -0.00076(6) 0.00181(6) -0.00109(6)
Cl1 0.0249(3) 0.0124(2) 0.0270(3) -0.0013(2) 0.0071(2) 0.0022(2)
Cl2 0.0220(3) 0.0294(3) 0.0209(3) -0.0046(2) 0.0001(2) -0.0058(2)
P1 0.0152(3) 0.0148(3) 0.0183(3) 0.0001(2) 0.0042(2) -0.0022(2)
P2 0.0135(3) 0.0120(2) 0.0162(3) 0.0000(2) 0.0011(2) -0.0009(2)
P3 0.0151(3) 0.0119(3) 0.0189(3) 0.0005(2) 0.0015(2) 0.0005(2)
P4 0.0130(3) 0.0158(3) 0.0196(3) -0.0010(2) 0.0029(2) -0.0016(2)
C1 0.0154(11) 0.0196(11) 0.0277(12) -0.0020(9) 0.0066(9) -0.0050(9)
C2 0.0159(12) 0.0189(11) 0.0237(12) 0.0024(9) -0.0006(9) -0.0033(8)
C3 0.0173(12) 0.0119(10) 0.0196(11) -0.0013(8) 0.0027(9) -0.0013(8)
C4 0.0176(12) 0.0168(11) 0.0264(12) 0.0038(9) 0.0015(10) -0.0003(9)
C5 0.0135(11) 0.0188(11) 0.0248(12) 0.0007(8) 0.0027(9) -0.0034(9)
C6 0.0237(13) 0.0176(11) 0.0297(13) 0.0038(9) 0.0097(10) -0.0026(9)
C7 0.0403(17) 0.0206(12) 0.0397(15) -0.0061(11) 0.0121(13) -0.0105(11)
C8 0.0275(14) 0.0310(13) 0.0199(12) 0.0008(11) 0.0083(10) 0.0008(10)
C9 0.0349(16) 0.0368(15) 0.0258(13) 0.0021(12) 0.0165(12) -0.0001(11)
C10 0.0154(11) 0.0181(10) 0.0169(10) -0.0041(8) 0.0006(8) 0.0000(8)
C11 0.0186(12) 0.0226(11) 0.0220(12) 0.0016(9) 0.0019(9) -0.0007(9)
C12 0.0228(13) 0.0355(14) 0.0213(12) 0.0021(11) 0.0037(10) -0.0033(10)
C13 0.0282(14) 0.0423(15) 0.0220(12) -0.0006(12) 0.0054(10) 0.0060(11)
C14 0.0286(14) 0.0256(12) 0.0283(13) -0.0017(10) 0.0021(11) 0.0080(10)
C15 0.0228(13) 0.0199(11) 0.0219(12) -0.0034(9) -0.0003(10) -0.0001(9)
C16 0.0204(12) 0.0169(10) 0.0192(11) 0.0032(9) 0.0033(9) 0.0021(8)
C17 0.0267(14) 0.0200(11) 0.0229(12) -0.0014(10) 0.0038(10) 0.0008(9)
C18 0.0352(16) 0.0262(13) 0.0308(14) -0.0078(11) 0.0081(12) 0.0061(10)
C19 0.0392(17) 0.0367(15) 0.0234(13) 0.0009(12) 0.0057(12) 0.0118(11)
C20 0.0387(17) 0.0418(16) 0.0223(13) -0.0036(13) -0.0049(12) 0.0050(11)
C21 0.0300(15) 0.0276(13) 0.0264(13) -0.0055(11) -0.0036(11) 0.0055(10)
C22 0.0126(11) 0.0271(12) 0.0290(13) -0.0026(9) 0.0005(9) -0.0063(10)
C23 0.0227(14) 0.0312(14) 0.0394(15) -0.0094(11) 0.0044(12) -0.0087(11)
C24 0.0187(12) 0.0247(12) 0.0233(12) -0.0014(9) 0.0061(10) 0.0026(9)
C25 0.0310(15) 0.0336(14) 0.0293(13) -0.0003(11) 0.0158(11) -0.0016(11)
B1 0.0176(14) 0.0256(14) 0.0307(15) 0.0004(11) 0.0011(11) -0.0011(11)
F1 0.0190(8) 0.0469(10) 0.0538(11) 0.0071(7) 0.0000(7) 0.0038(8)
F2 0.0368(10) 0.0519(10) 0.0331(9) 0.0149(8) -0.0021(7) -0.0083(7)
F3 0.0456(11) 0.0484(10) 0.0375(9) 0.0014(8) 0.0070(8) 0.0120(8)
F4 0.0389(11) 0.0364(9) 0.0782(13) -0.0200(8) 0.0014(10) -0.0046(9)
O1S 0.085(2) 0.210(4) 0.078(2) -0.105(3) -0.0414(18) 0.082(2)
C1S 0.059(3) 0.107(3) 0.0301(17) -0.049(2) -0.0126(16) 0.0305(19)
C2S 0.033(2) 0.133(4) 0.054(2) -0.005(2) 0.0025(17) -0.035(2)
C3S 0.146(5) 0.041(2) 0.038(2) -0.029(2) -0.009(2) 0.0116(15)

loop_
_atom_type_symbol
_atom_type_description
_atom_type_scat_dispersion_real
_atom_type_scat_dispersion_imag
_atom_type_scat_source
C C 0.0033 0.0016 'International Tables Vol C Tables 4.2.6.8 and 6.1.1.4'
H H 0.0000 0.0000 'International Tables Vol C Tables 4.2.6.8 and 6.1.1.4'
B B 0.0013 0.0007 'International Tables Vol C Tables 4.2.6.8 and 6.1.1.4'
Cl Cl 0.1484 0.1585 'International Tables Vol C Tables 4.2.6.8 and 6.1.1.4'
F F 0.0171 0.0103 'International Tables Vol C Tables 4.2.6.8 and 6.1.1.4'
O O 0.0106 0.0060 'International Tables Vol C Tables 4.2.6.8 and 6.1.1.4'
P P 0.1023 0.0942 'International Tables Vol C Tables 4.2.6.8 and 6.1.1.4'
Rh Rh -1.1178 0.9187 'International Tables Vol C Tables 4.2.6.8 and 6.1.1.4'

loop_
_geom_angle_atom_site_label_1
_geom_angle_atom_site_label_2
_geom_angle_atom_site_label_3
_geom_angle
_geom_angle_publ_flag
P3 Rh1 P2 73.75(2) y
P3 Rh1 P1 97.29(2) y
P2 Rh1 P1 83.30(3) y
P3 Rh1 P4 84.47(2) y
P2 Rh1 P4 96.21(3) y
P1 Rh1 P4 177.94(2) y
P3 Rh1 Cl1 165.72(2) y
P2 Rh1 Cl1 96.36(2) y
P1 Rh1 Cl1 91.61(2) y
P4 Rh1 Cl1 86.45(2) y
P3 Rh1 Cl2 96.91(2) y
P2 Rh1 Cl2 166.92(2) y
P1 Rh1 Cl2 88.96(3) y
P4 Rh1 Cl2 91.89(3) y
Cl1 Rh1 Cl2 94.38(2) y
C8 P1 C6 106.39(11) ?
C8 P1 C1 105.19(11) ?
C6 P1 C1 103.54(11) ?
C8 P1 Rh1 118.80(8) ?
C6 P1 Rh1 113.78(8) ?
C1 P1 Rh1 107.77(7) ?
C10 P2 C2 106.94(11) ?
C10 P2 C3 112.31(10) ?
C2 P2 C3 106.08(10) ?
C10 P2 Rh1 123.05(7) ?
C2 P2 Rh1 111.45(8) ?
C3 P2 Rh1 95.62(7) ?
C16 P3 C4 104.79(11) ?
C16 P3 C3 110.97(11) ?
C4 P3 C3 107.39(11) ?
C16 P3 Rh1 126.89(7) ?
C4 P3 Rh1 109.79(8) ?
C3 P3 Rh1 95.71(7) ?
C24 P4 C22 104.18(11) ?
C24 P4 C5 106.38(11) ?
C22 P4 C5 104.34(11) ?
C24 P4 Rh1 118.73(8) ?
C22 P4 Rh1 115.21(8) ?
C5 P4 Rh1 106.82(7) ?
C2 C1 P1 109.66(15) ?
C2 C1 H1A 109.7 ?
P1 C1 H1A 109.7 ?
C2 C1 H1B 109.7 ?
P1 C1 H1B 109.7 ?
H1A C1 H1B 108.2 ?
C1 C2 P2 108.11(16) ?
C1 C2 H2A 110.1 ?
P2 C2 H2A 110.1 ?
C1 C2 H2B 110.1 ?
P2 C2 H2B 110.1 ?
H2A C2 H2B 108.4 ?
P2 C3 P3 94.86(10) ?
P2 C3 H3A 112.8 ?
P3 C3 H3A 112.8 ?
P2 C3 H3B 112.8 ?
P3 C3 H3B 112.8 ?
H3A C3 H3B 110.2 ?
C5 C4 P3 110.26(15) ?
C5 C4 H4A 109.6 ?
P3 C4 H4A 109.6 ?
C5 C4 H4B 109.6 ?
P3 C4 H4B 109.6 ?
H4A C4 H4B 108.1 ?
C4 C5 P4 108.95(15) ?
C4 C5 H5A 109.9 ?
P4 C5 H5A 109.9 ?
C4 C5 H5B 109.9 ?
P4 C5 H5B 109.9 ?
H5A C5 H5B 108.3 ?
C7 C6 P1 113.00(18) ?
C7 C6 H6A 109.0 ?
P1 C6 H6A 109.0 ?
C7 C6 H6B 109.0 ?
P1 C6 H6B 109.0 ?
H6A C6 H6B 107.8 ?
C6 C7 H7A 109.5 ?
C6 C7 H7B 109.5 ?
H7A C7 H7B 109.5 ?
C6 C7 H7C 109.5 ?
H7A C7 H7C 109.5 ?
H7B C7 H7C 109.5 ?
C9 C8 P1 114.55(18) ?
C9 C8 H8A 108.6 ?
P1 C8 H8A 108.6 ?
C9 C8 H8B 108.6 ?
P1 C8 H8B 108.6 ?
H8A C8 H8B 107.6 ?
C8 C9 H9A 109.5 ?
C8 C9 H9B 109.5 ?
H9A C9 H9B 109.5 ?
C8 C9 H9C 109.5 ?
H9A C9 H9C 109.5 ?
H9B C9 H9C 109.5 ?
C11 C10 C15 119.9(2) ?
C11 C10 P2 123.21(17) ?
C15 C10 P2 116.77(17) ?
C12 C11 C10 119.4(2) ?
C12 C11 H11 120.3 ?
C10 C11 H11 120.3 ?
C13 C12 C11 120.7(2) ?
C13 C12 H12 119.7 ?
C11 C12 H12 119.7 ?
C14 C13 C12 120.0(2) ?
C14 C13 H13 120.0 ?
C12 C13 H13 120.0 ?
C15 C14 C13 120.3(2) ?
C15 C14 H14 119.9 ?
C13 C14 H14 119.9 ?
C14 C15 C10 119.7(2) ?
C14 C15 H15 120.1 ?
C10 C15 H15 120.1 ?
C17 C16 C21 119.7(2) ?
C17 C16 P3 121.55(18) ?
C21 C16 P3 118.58(18) ?
C18 C17 C16 119.7(2) ?
C18 C17 H17 120.2 ?
C16 C17 H17 120.2 ?
C19 C18 C17 120.6(2) ?
C19 C18 H18 119.7 ?
C17 C18 H18 119.7 ?
C18 C19 C20 119.9(2) ?
C18 C19 H19 120.0 ?
C20 C19 H19 120.0 ?
C21 C20 C19 120.4(3) ?
C21 C20 H20 119.8 ?
C19 C20 H20 119.8 ?
C20 C21 C16 119.7(2) ?
C20 C21 H21 120.1 ?
C16 C21 H21 120.1 ?
C23 C22 P4 113.30(18) ?
C23 C22 H22A 108.9 ?
P4 C22 H22A 108.9 ?
C23 C22 H22B 108.9 ?
P4 C22 H22B 108.9 ?
H22A C22 H22B 107.7 ?
C22 C23 H23A 109.5 ?
C22 C23 H23B 109.5 ?
H23A C23 H23B 109.5 ?
C22 C23 H23C 109.5 ?
H23A C23 H23C 109.5 ?
H23B C23 H23C 109.5 ?
C25 C24 P4 114.60(18) ?
C25 C24 H24A 108.6 ?
P4 C24 H24A 108.6 ?
C25 C24 H24B 108.6 ?
P4 C24 H24B 108.6 ?
H24A C24 H24B 107.6 ?
C24 C25 H25A 109.5 ?
C24 C25 H25B 109.5 ?
H25A C25 H25B 109.5 ?
C24 C25 H25C 109.5 ?
H25A C25 H25C 109.5 ?
H25B C25 H25C 109.5 ?
F4 B1 F3 109.9(2) ?
F4 B1 F1 111.1(2) ?
F3 B1 F1 109.4(2) ?
F4 B1 F2 109.3(2) ?
F3 B1 F2 108.3(2) ?
F1 B1 F2 108.8(2) ?
O1S C1S C2S 120.7(5) ?
O1S C1S C3S 122.0(5) ?
C2S C1S C3S 117.1(3) ?
C1S C2S H21S 109.5 ?
C1S C2S H22S 109.5 ?
H21S C2S H22S 109.5 ?
C1S C2S H23S 109.5 ?
H21S C2S H23S 109.5 ?
H22S C2S H23S 109.5 ?
C1S C3S H31S 109.5 ?
C1S C3S H32S 109.5 ?
H31S C3S H32S 109.5 ?
C1S C3S H33S 109.5 ?
H31S C3S H33S 109.5 ?
H32S C3S H33S 109.5 ?

loop_
_geom_bond_atom_site_label_1
_geom_bond_atom_site_label_2
_geom_bond_distance
_geom_bond_publ_flag
Rh1 P3 2.2501(7) y
Rh1 P2 2.2574(7) y
Rh1 P1 2.3563(7) y
Rh1 P4 2.3649(7) y
Rh1 Cl1 2.4164(7) y
Rh1 Cl2 2.4282(7) y
P1 C8 1.818(2) ?
P1 C6 1.825(2) ?
P1 C1 1.835(2) ?
P2 C10 1.805(2) ?
P2 C2 1.831(2) ?
P2 C3 1.834(2) ?
P3 C16 1.803(2) ?
P3 C4 1.824(2) ?
P3 C3 1.839(2) ?
P4 C24 1.823(2) ?
P4 C22 1.825(2) ?
P4 C5 1.833(2) ?
C1 C2 1.533(3) ?
C1 H1A 0.9900 ?
C1 H1B 0.9900 ?
C2 H2A 0.9900 ?
C2 H2B 0.9900 ?
C3 H3A 0.9900 ?
C3 H3B 0.9900 ?
C4 C5 1.529(3) ?
C4 H4A 0.9900 ?
C4 H4B 0.9900 ?
C5 H5A 0.9900 ?
C5 H5B 0.9900 ?
C6 C7 1.534(3) ?
C6 H6A 0.9900 ?
C6 H6B 0.9900 ?
C7 H7A 0.9800 ?
C7 H7B 0.9800 ?
C7 H7C 0.9800 ?
C8 C9 1.529(3) ?
C8 H8A 0.9900 ?
C8 H8B 0.9900 ?
C9 H9A 0.9800 ?
C9 H9B 0.9800 ?
C9 H9C 0.9800 ?
C10 C11 1.394(3) ?
C10 C15 1.403(3) ?
C11 C12 1.387(3) ?
C11 H11 0.9500 ?
C12 C13 1.385(4) ?
C12 H12 0.9500 ?
C13 C14 1.385(4) ?
C13 H13 0.9500 ?
C14 C15 1.384(3) ?
C14 H14 0.9500 ?
C15 H15 0.9500 ?
C16 C17 1.394(3) ?
C16 C21 1.400(3) ?
C17 C18 1.390(3) ?
C17 H17 0.9500 ?
C18 C19 1.378(4) ?
C18 H18 0.9500 ?
C19 C20 1.388(4) ?
C19 H19 0.9500 ?
C20 C21 1.384(3) ?
C20 H20 0.9500 ?
C21 H21 0.9500 ?
C22 C23 1.534(3) ?
C22 H22A 0.9900 ?
C22 H22B 0.9900 ?
C23 H23A 0.9800 ?
C23 H23B 0.9800 ?
C23 H23C 0.9800 ?
C24 C25 1.532(3) ?
C24 H24A 0.9900 ?
C24 H24B 0.9900 ?
C25 H25A 0.9800 ?
C25 H25B 0.9800 ?
C25 H25C 0.9800 ?
B1 F4 1.372(3) n
B1 F3 1.386(3) n
B1 F1 1.392(3) n
B1 F2 1.393(3) n
O1S C1S 1.221(4) n
C1S C2S 1.475(6) n
C1S C3S 1.494(6) n
C2S H21S 0.9800 ?
C2S H22S 0.9800 ?
C2S H23S 0.9800 ?
C3S H31S 0.9800 ?
C3S H32S 0.9800 ?
C3S H33S 0.9800 ?

loop_
_geom_hbond_atom_site_label_D
_geom_hbond_atom_site_label_H
_geom_hbond_atom_site_label_A
_geom_hbond_site_symmetry_A
_geom_hbond_distance_DH
_geom_hbond_distance_HA
_geom_hbond_distance_DA
_geom_hbond_angle_DHA
_geom_hbond_publ_flag
C2 H2A F4 2_555 0.99 2.37 3.349(3) 171 y
C3 H3B F1 1_455 0.99 2.32 3.302(3) 171 y
C17 H17 F1 1_455 0.95 2.41 3.240(3) 146 y

loop_
_geom_torsion_atom_site_label_1
_geom_torsion_atom_site_label_2
_geom_torsion_atom_site_label_3
_geom_torsion_atom_site_label_4
_geom_torsion
P3 Rh1 P1 C8 58.51(10)
P2 Rh1 P1 C8 131.11(10)
Cl1 Rh1 P1 C8 -132.68(10)
Cl2 Rh1 P1 C8 -38.32(10)
P3 Rh1 P1 C6 -175.03(9)
P2 Rh1 P1 C6 -102.44(9)
Cl1 Rh1 P1 C6 -6.22(9)
Cl2 Rh1 P1 C6 88.13(9)
P3 Rh1 P1 C1 -60.84(8)
P2 Rh1 P1 C1 11.76(8)
Cl1 Rh1 P1 C1 107.97(8)
Cl2 Rh1 P1 C1 -157.67(8)
P3 Rh1 P2 C10 -119.44(9)
P1 Rh1 P2 C10 140.92(9)
P4 Rh1 P2 C10 -37.06(9)
Cl1 Rh1 P2 C10 50.04(9)
Cl2 Rh1 P2 C10 -164.96(11)
P3 Rh1 P2 C2 111.57(8)
P1 Rh1 P2 C2 11.93(8)
P4 Rh1 P2 C2 -166.05(8)
Cl1 Rh1 P2 C2 -78.95(8)
Cl2 Rh1 P2 C2 66.05(13)
P3 Rh1 P2 C3 1.83(7)
P1 Rh1 P2 C3 -97.81(7)
P4 Rh1 P2 C3 84.21(7)
Cl1 Rh1 P2 C3 171.31(7)
Cl2 Rh1 P2 C3 -43.69(12)
P2 Rh1 P3 C16 -123.47(10)
P1 Rh1 P3 C16 -42.67(10)
P4 Rh1 P3 C16 138.40(10)
Cl1 Rh1 P3 C16 -170.83(12)
Cl2 Rh1 P3 C16 47.16(10)
P2 Rh1 P3 C4 108.99(9)
P1 Rh1 P3 C4 -170.21(8)
P4 Rh1 P3 C4 10.86(8)
Cl1 Rh1 P3 C4 61.63(13)
Cl2 Rh1 P3 C4 -80.38(9)
P2 Rh1 P3 C3 -1.82(7)
P1 Rh1 P3 C3 78.98(7)
P4 Rh1 P3 C3 -99.95(7)
Cl1 Rh1 P3 C3 -49.17(12)
Cl2 Rh1 P3 C3 168.81(7)
P3 Rh1 P4 C24 132.60(9)
P2 Rh1 P4 C24 59.66(9)
Cl1 Rh1 P4 C24 -36.36(9)
Cl2 Rh1 P4 C24 -130.64(9)
P3 Rh1 P4 C22 -102.87(9)
P2 Rh1 P4 C22 -175.81(9)
Cl1 Rh1 P4 C22 88.17(9)
Cl2 Rh1 P4 C22 -6.11(9)
P3 Rh1 P4 C5 12.49(8)
P2 Rh1 P4 C5 -60.45(8)
Cl1 Rh1 P4 C5 -156.47(8)
Cl2 Rh1 P4 C5 109.26(8)
C8 P1 C1 C2 -166.14(16)
C6 P1 C1 C2 82.38(17)
Rh1 P1 C1 C2 -38.47(17)
P1 C1 C2 P2 48.26(18)
C10 P2 C2 C1 -175.54(15)
C3 P2 C2 C1 64.41(17)
Rh1 P2 C2 C1 -38.46(16)
C10 P2 C3 P3 127.09(10)
C2 P2 C3 P3 -116.41(11)
Rh1 P2 C3 P3 -2.15(8)
C16 P3 C3 P2 135.35(10)
C4 P3 C3 P2 -110.66(10)
Rh1 P3 C3 P2 2.16(8)
C16 P3 C4 C5 -177.08(16)
C3 P3 C4 C5 64.84(18)
Rh1 P3 C4 C5 -38.07(17)
P3 C4 C5 P4 48.92(19)
C24 P4 C5 C4 -166.13(16)
C22 P4 C5 C4 84.08(18)
Rh1 P4 C5 C4 -38.38(17)
C8 P1 C6 C7 60.4(2)
C1 P1 C6 C7 171.04(17)
Rh1 P1 C6 C7 -72.27(18)
C6 P1 C8 C9 51.5(2)
C1 P1 C8 C9 -58.0(2)
Rh1 P1 C8 C9 -178.65(15)
C2 P2 C10 C11 -127.2(2)
C3 P2 C10 C11 -11.2(2)
Rh1 P2 C10 C11 101.96(19)
C2 P2 C10 C15 56.7(2)
C3 P2 C10 C15 172.72(17)
Rh1 P2 C10 C15 -74.13(19)
C15 C10 C11 C12 0.2(3)
P2 C10 C11 C12 -175.81(18)
C10 C11 C12 C13 0.4(4)
C11 C12 C13 C14 -0.5(4)
C12 C13 C14 C15 -0.1(4)
C13 C14 C15 C10 0.7(4)
C11 C10 C15 C14 -0.7(4)
P2 C10 C15 C14 175.52(19)
C4 P3 C16 C17 -103.0(2)
C3 P3 C16 C17 12.7(2)
Rh1 P3 C16 C17 127.55(17)
C4 P3 C16 C21 72.9(2)
C3 P3 C16 C21 -171.43(18)
Rh1 P3 C16 C21 -56.5(2)
C21 C16 C17 C18 -0.6(4)
P3 C16 C17 C18 175.23(19)
C16 C17 C18 C19 0.6(4)
C17 C18 C19 C20 -0.3(4)
C18 C19 C20 C21 0.0(4)
C19 C20 C21 C16 0.0(4)
C17 C16 C21 C20 0.3(4)
P3 C16 C21 C20 -175.7(2)
C24 P4 C22 C23 56.1(2)
C5 P4 C22 C23 167.48(17)
Rh1 P4 C22 C23 -75.74(19)
C22 P4 C24 C25 56.3(2)
C5 P4 C24 C25 -53.6(2)
Rh1 P4 C24 C25 -173.98(15)
